data_2016974
loop_
_publ_author_name
'Calmuschi-Cula, Beatrice'
'Kalf, Irmgard'
'Timofte, Claudia'
'Englert, Ulli'

_publ_section_title
;
 Robust packing in cyclopalladated primary amines: isomorphous crystal
 structures of four complexes with varying substitution patterns
;
_journal_coeditor_code LG3003
_journal_issue 2
_journal_name_full 'Acta Crystallographica Section C'
_journal_page_first m48
_journal_page_last m51
_journal_paper_doi 10.1107/S0108270108043631
_journal_volume 65
_journal_year 2009
_chemical_formula_iupac '[Pd Br (C8 H10 N) (C5 H5 N)]'
_chemical_formula_moiety 'C13 H15 Br N2 Pd'
_chemical_formula_sum 'C13 H15 Br N2 Pd'
_chemical_formula_weight 385.58
_chemical_name_systematic
;
(<i>SP</i>-4-4)-[<i>rac</i>-2-(1-aminoethyl)phenyl-
\k^2^<i>C</i>^1^,<i>N</i>]bromido(pyridine-\k<i>N</i>)palladium(II)
;
_space_group_IT_number 88
_symmetry_cell_setting tetragonal
_symmetry_space_group_name_Hall '-I 4ad'
_symmetry_space_group_name_H-M 'I 41/a :2'
_atom_sites_solution_hydrogens geom
_atom_sites_solution_primary direct
_atom_sites_solution_secondary difmap
_audit_creation_method SHELXL-97
_cell_angle_alpha 90.00
_cell_angle_beta 90.00
_cell_angle_gamma 90.00
_cell_formula_units_Z 16
_cell_length_a 18.5197(9)
_cell_length_b 18.5197(9)
_cell_length_c 15.7281(16)
_cell_measurement_reflns_used 2588
_cell_measurement_temperature 110(2)
_cell_measurement_theta_max 23.49
_cell_measurement_theta_min 2.20
_cell_volume 5394.4(7)
_computing_cell_refinement 'SAINT-Plus (Bruker, 1999)'
_computing_data_collection 'SMART (Bruker, 2001)'
_computing_data_reduction 'SAINT-Plus (Bruker, 1999)'
_computing_molecular_graphics 'PLATON (Spek, 2003)'
_computing_publication_material 'SHELXL97 (Sheldrick, 2008)'
_computing_structure_refinement 'SHELXL97 (Sheldrick, 2008)'
_computing_structure_solution 'SHELXS97 (Sheldrick, 2008)'
_diffrn_ambient_temperature 110(2)
_diffrn_measured_fraction_theta_full 1.000
_diffrn_measured_fraction_theta_max 1.000
_diffrn_measurement_device_type 'Bruker SMART APEX CCD'
_diffrn_measurement_method '\w scans'
_diffrn_radiation_monochromator graphite
_diffrn_radiation_source 'fine-focus sealed tube'
_diffrn_radiation_type MoK\a
_diffrn_radiation_wavelength 0.71073
_diffrn_reflns_av_R_equivalents 0.1734
_diffrn_reflns_av_sigmaI/netI 0.0965
_diffrn_reflns_limit_h_max 22
_diffrn_reflns_limit_h_min -22
_diffrn_reflns_limit_k_max 22
_diffrn_reflns_limit_k_min -22
_diffrn_reflns_limit_l_max 19
_diffrn_reflns_limit_l_min -19
_diffrn_reflns_number 29977
_diffrn_reflns_theta_full 25.50
_diffrn_reflns_theta_max 25.50
_diffrn_reflns_theta_min 2.20
_diffrn_standards_decay_% 'no decay'
_diffrn_standards_interval_count 0
_diffrn_standards_interval_time 0
_diffrn_standards_number 0
_exptl_absorpt_coefficient_mu 4.318
_exptl_absorpt_correction_T_max 0.8814
_exptl_absorpt_correction_T_min 0.5272
_exptl_absorpt_correction_type multi-scan
_exptl_absorpt_process_details '(SADABS; Bruker, 2004)'
_exptl_crystal_colour 'light yellow'
_exptl_crystal_density_diffrn 1.899
_exptl_crystal_density_method 'not measured'
_exptl_crystal_description rod
_exptl_crystal_F_000 3008
_exptl_crystal_size_max 0.17
_exptl_crystal_size_mid 0.05
_exptl_crystal_size_min 0.03
_refine_diff_density_max .734
_refine_diff_density_min -1.337
_refine_ls_extinction_coef 0.00083(8)
_refine_ls_extinction_expression Fc^*^=kFc[1+0.001xFc^2^\l^3^/sin(2\q)]^-1/4^
_refine_ls_extinction_method SHELXL97
_refine_ls_goodness_of_fit_ref 1.114
_refine_ls_hydrogen_treatment constr
_refine_ls_matrix_type full
_refine_ls_number_parameters 153
_refine_ls_number_reflns 2519
_refine_ls_number_restraints 15
_refine_ls_restrained_S_all 1.112
_refine_ls_R_factor_all 0.1080
_refine_ls_R_factor_gt 0.0695
_refine_ls_shift/su_max 0.000
_refine_ls_shift/su_mean 0.000
_refine_ls_structure_factor_coef Fsqd
_refine_ls_weighting_details 'calc w=1/[\s^2^(Fo^2^)+(0.0487P)^2^+37.3572P] where P=(Fo^2^+2Fc^2^)/3'
_refine_ls_weighting_scheme calc
_refine_ls_wR_factor_gt 0.1292
_refine_ls_wR_factor_ref 0.1411
_reflns_number_gt 1839
_reflns_number_total 2519
_reflns_threshold_expression >2sigma(I)
_cod_data_source_file lg3003.cif
_cod_data_source_block II
_cod_depositor_comments
;
The following automatic conversions were performed:
'_symmetry_cell_setting' value 'Tetragonal' changed to 'tetragonal'
according to '/home/saulius/struct/CIF-dictionaries/cif_core.dic'
dictionary named 'cif_core.dic' version 2.4.1 from 2010-06-29.

Automatic conversion script
Id: cif_fix_enum 1527 2010-12-29 10:47:43Z saulius 

The following automatic conversions were performed:

'_symmetry_cell_setting' value 'Tetragonal' changed to 'tetragonal'
according to /home/saulius/struct/CIF-dictionaries/cif_core.dic
dictionary named 'cif_core.dic' version 2.4.1 from 2010-06-29.

Automatic conversion script
Id: cif_fix_values 1715 2011-07-08 13:25:40Z adriana 
;
_cod_original_sg_symbol_H-M 'I 41/a'
_cod_database_code 2016974
_cod_database_fobs_code 2016974

loop_
_symmetry_equiv_pos_as_xyz
'x, y, z'
'-y+3/4, x+1/4, z+1/4'
'-x+1/2, -y, z+1/2'
'y+3/4, -x+3/4, z+3/4'
'x+1/2, y+1/2, z+1/2'
'-y+5/4, x+3/4, z+3/4'
'-x+1, -y+1/2, z+1'
'y+5/4, -x+5/4, z+5/4'
'-x, -y, -z'
'y-3/4, -x-1/4, -z-1/4'
'x-1/2, y, -z-1/2'
'-y-3/4, x-3/4, -z-3/4'
'-x+1/2, -y+1/2, -z+1/2'
'y-1/4, -x+1/4, -z+1/4'
'x, y+1/2, -z'
'-y-1/4, x-1/4, -z-1/4'

loop_
_atom_site_type_symbol
_atom_site_label
_atom_site_fract_x
_atom_site_fract_y
_atom_site_fract_z
_atom_site_U_iso_or_equiv
_atom_site_adp_type
_atom_site_calc_flag
_atom_site_refinement_flags
_atom_site_occupancy
_atom_site_disorder_assembly
_atom_site_disorder_group
Pd Pd1 0.00084(4) 0.14389(4) 0.33163(5) 0.0234(2) Uani d . 1 B .
Br Br1 -0.09194(6) 0.13684(6) 0.21267(6) 0.0313(3) Uani d . 1 . .
N N1 -0.0765(4) 0.1072(4) 0.4154(5) 0.0244(18) Uani d U 1 . .
N N2 0.0818(4) 0.1783(4) 0.2536(5) 0.0220(19) Uani d D 1 . .
H H2A 0.0793 0.1529 0.2034 0.026 Uiso calc R 1 A 1
H H2B 0.0744 0.2262 0.2412 0.026 Uiso calc R 1 A 1
C C1 -0.1319(6) 0.1525(6) 0.4354(7) 0.037(3) Uani d U 1 . .
H H1 -0.1318 0.2024 0.4148 0.049 Uiso calc R 1 . .
C C2 -0.1877(6) 0.1278(6) 0.4843(7) 0.038(3) Uani d U 1 . .
H H2 -0.2270 0.1610 0.4989 0.049 Uiso calc R 1 . .
C C3 -0.1904(6) 0.0591(6) 0.5133(6) 0.033(3) Uani d U 1 . .
H H3 -0.2311 0.0420 0.5477 0.043 Uiso calc R 1 . .
C C4 -0.1349(6) 0.0150(6) 0.4931(6) 0.036(3) Uani d U 1 . .
H H4 -0.1349 -0.0351 0.5131 0.047 Uiso calc R 1 . .
C C5 -0.0778(6) 0.0405(6) 0.4440(6) 0.028(2) Uani d U 1 . .
H H5 -0.0377 0.0080 0.4305 0.036 Uiso calc R 1 . .
C C7 0.1578(6) 0.1695(8) 0.2909(7) 0.024(3) Uiso d PD 0.747(13) B 1
H H7 0.1878 0.2109 0.2750 0.031 Uiso calc PR 0.747(13) B 1
C C14 0.1918(7) 0.1002(7) 0.2576(8) 0.026(3) Uiso d PD 0.747(13) B 1
H H14A 0.2399 0.0942 0.2826 0.034 Uiso calc PR 0.747(13) B 1
H H14B 0.1959 0.1028 0.1956 0.034 Uiso calc PR 0.747(13) B 1
H H14C 0.1614 0.0589 0.2733 0.034 Uiso calc PR 0.747(13) B 1
C C7A 0.1498(12) 0.1464(19) 0.2923(12) 0.024(3) Uiso d PD 0.253(13) B 2
H H7A 0.1528 0.0939 0.2847 0.031 Uiso calc PR 0.253(13) B 2
C C14A 0.2110(18) 0.186(2) 0.248(2) 0.026(3) Uiso d PD 0.253(13) B 2
H H14D 0.2079 0.2378 0.2617 0.034 Uiso calc PR 0.253(13) B 2
H H14E 0.2072 0.1792 0.1868 0.034 Uiso calc PR 0.253(13) B 2
H H14F 0.2574 0.1672 0.2685 0.034 Uiso calc PR 0.253(13) B 2
C C8 0.1484(6) 0.1677(6) 0.3833(7) 0.032(3) Uani d D 1 . .
C C9 0.0774(6) 0.1575(6) 0.4187(6) 0.031(3) Uani d . 1 B .
C C10 0.0675(6) 0.1649(6) 0.5058(7) 0.034(3) Uani d . 1 . .
H H10 0.0187 0.1623 0.5297 0.044 Uiso calc R 1 B .
C C11 0.1260(6) 0.1761(6) 0.5591(6) 0.033(3) Uani d . 1 B .
H H11 0.1185 0.1792 0.6206 0.043 Uiso calc R 1 . .
C C12 0.1932(7) 0.1826(6) 0.5272(7) 0.038(3) Uani d . 1 . .
H H12 0.2339 0.1907 0.5659 0.049 Uiso calc R 1 B .
C C13 0.2058(6) 0.1780(6) 0.4397(7) 0.039(3) Uani d . 1 B .
H H13 0.2552 0.1821 0.4178 0.051 Uiso calc R 1 . .

loop_
_atom_site_aniso_label
_atom_site_aniso_U_11
_atom_site_aniso_U_22
_atom_site_aniso_U_33
_atom_site_aniso_U_12
_atom_site_aniso_U_13
_atom_site_aniso_U_23
Pd1 0.0318(5) 0.0241(5) 0.0143(4) 0.0021(4) 0.0025(3) 0.0006(3)
Br1 0.0425(7) 0.0331(7) 0.0184(5) -0.0053(5) -0.0030(5) 0.0000(5)
N1 0.032(5) 0.025(4) 0.016(4) -0.001(4) -0.001(4) -0.004(4)
N2 0.026(5) 0.027(5) 0.013(4) 0.006(4) 0.000(4) 0.001(4)
C1 0.034(6) 0.039(6) 0.039(7) 0.008(5) 0.009(5) 0.008(5)
C2 0.034(6) 0.038(6) 0.041(7) -0.001(5) 0.012(5) 0.006(5)
C3 0.040(6) 0.036(6) 0.023(6) -0.019(5) 0.014(5) -0.002(5)
C4 0.055(7) 0.035(6) 0.019(6) 0.001(5) 0.007(5) 0.002(5)
C5 0.040(6) 0.030(5) 0.013(5) -0.003(5) -0.006(4) 0.001(4)
C8 0.027(6) 0.036(7) 0.032(6) 0.007(5) 0.000(5) -0.002(5)
C9 0.036(6) 0.039(7) 0.019(5) 0.005(5) -0.003(5) 0.000(5)
C10 0.043(7) 0.037(7) 0.021(6) 0.000(5) 0.006(5) -0.006(5)
C11 0.048(8) 0.042(7) 0.010(5) 0.012(6) -0.001(5) -0.008(5)
C12 0.050(8) 0.039(7) 0.024(6) 0.017(6) -0.002(6) -0.008(5)
C13 0.032(7) 0.057(8) 0.028(7) 0.008(6) -0.002(5) 0.007(6)

loop_
_atom_type_symbol
_atom_type_description
_atom_type_scat_dispersion_real
_atom_type_scat_dispersion_imag
_atom_type_scat_source
C C .0033 .0016 'International Tables Vol C Tables 4.2.6.8 and 6.1.1.4'
H H .0000 .0000 'International Tables Vol C Tables 4.2.6.8 and 6.1.1.4'
Br Br -.2901 2.4595 'International Tables Vol C Tables 4.2.6.8 and 6.1.1.4'
N N .0061 .0033 'International Tables Vol C Tables 4.2.6.8 and 6.1.1.4'
Pd Pd -.9988 1.0072 'International Tables Vol C Tables 4.2.6.8 and 6.1.1.4'

loop_
_geom_angle_atom_site_label_1
_geom_angle_atom_site_label_2
_geom_angle_atom_site_label_3
_geom_angle_site_symmetry_1
_geom_angle_site_symmetry_3
_geom_angle
_geom_angle_publ_flag
C9 Pd1 N2 . . 81.4(4) ?
C9 Pd1 N1 . . 95.6(4) ?
N2 Pd1 N1 . . 176.7(3) ?
C9 Pd1 Br1 . . 174.5(3) ?
N2 Pd1 Br1 . . 94.0(2) ?
N1 Pd1 Br1 . . 89.1(2) ?
C5 N1 C1 . . 119.1(9) ?
C5 N1 Pd1 . . 122.8(7) ?
C1 N1 Pd1 . . 117.9(7) ?
C7A N2 C7 . . 17.1(16) ?
C7A N2 Pd1 . . 104.3(12) ?
C7 N2 Pd1 . . 114.3(6) ?
C7A N2 H2A . . 100.8 ?
C7 N2 H2A . . 108.7 ?
Pd1 N2 H2A . . 108.7 ?
C7A N2 H2B . . 125.7 ?
C7 N2 H2B . . 108.7 ?
Pd1 N2 H2B . . 108.7 ?
H2A N2 H2B . . 107.6 ?
N1 C1 C2 . . 119.6(10) ?
N1 C1 H1 . . 120.2 ?
C2 C1 H1 . . 120.2 ?
C3 C2 C1 . . 122.2(11) ?
C3 C2 H2 . . 118.9 ?
C1 C2 H2 . . 118.9 ?
C4 C3 C2 . . 117.4(10) ?
C4 C3 H3 . . 121.3 ?
C2 C3 H3 . . 121.3 ?
C3 C4 C5 . . 120.3(10) ?
C3 C4 H4 . . 119.9 ?
C5 C4 H4 . . 119.9 ?
N1 C5 C4 . . 121.5(10) ?
N1 C5 H5 . . 119.3 ?
C4 C5 H5 . . 119.3 ?
C8 C7 C14 . . 111.8(10) ?
C8 C7 N2 . . 105.8(9) ?
C14 C7 N2 . . 109.7(10) ?
C8 C7 H7 . . 109.8 ?
C14 C7 H7 . . 109.8 ?
N2 C7 H7 . . 109.8 ?
C8 C7A C14A . . 109(2) ?
C8 C7A N2 . . 105.5(14) ?
C14A C7A N2 . . 104(2) ?
C8 C7A H7A . . 112.5 ?
C14A C7A H7A . . 112.5 ?
N2 C7A H7A . . 112.5 ?
C7A C14A H14D . . 109.5 ?
C7A C14A H14E . . 109.5 ?
H14D C14A H14E . . 109.5 ?
C7A C14A H14F . . 109.5 ?
H14D C14A H14F . . 109.5 ?
H14E C14A H14F . . 109.5 ?
C13 C8 C9 . . 117.9(10) ?
C13 C8 C7 . . 122.4(10) ?
C9 C8 C7 . . 119.7(10) ?
C13 C8 C7A . . 129.3(12) ?
C9 C8 C7A . . 110.7(13) ?
C7 C8 C7A . . 17.7(16) ?
C10 C9 C8 . . 119.2(10) ?
C10 C9 Pd1 . . 126.7(8) ?
C8 C9 Pd1 . . 113.7(7) ?
C11 C10 C9 . . 120.5(10) ?
C11 C10 H10 . . 119.7 ?
C9 C10 H10 . . 119.7 ?
C12 C11 C10 . . 120.7(10) ?
C12 C11 H11 . . 119.6 ?
C10 C11 H11 . . 119.6 ?
C11 C12 C13 . . 121.0(11) ?
C11 C12 H12 . . 119.5 ?
C13 C12 H12 . . 119.5 ?
C12 C13 C8 . . 120.4(11) ?
C12 C13 H13 . . 119.8 ?
C8 C13 H13 . . 119.8 ?

loop_
_geom_bond_atom_site_label_1
_geom_bond_atom_site_label_2
_geom_bond_site_symmetry_2
_geom_bond_distance
_geom_bond_publ_flag
Pd1 C9 . 1.987(10) ?
Pd1 N2 . 2.039(7) ?
Pd1 N1 . 2.062(8) ?
Pd1 Br1 . 2.5435(13) ?
N1 C5 . 1.314(12) ?
N1 C1 . 1.362(13) ?
N2 C7A . 1.52(2) ?
N2 C7 . 1.533(13) ?
N2 H2A . 0.9200 ?
N2 H2B . 0.9200 ?
C1 C2 . 1.366(14) ?
C1 H1 . 0.9800 ?
C2 C3 . 1.353(15) ?
C2 H2 . 0.9800 ?
C3 C4 . 1.350(14) ?
C3 H3 . 0.9800 ?
C4 C5 . 1.392(14) ?
C4 H4 . 0.9800 ?
C5 H5 . 0.9800 ?
C7 C8 . 1.465(15) ?
C7 C14 . 1.522(16) ?
C7 H7 . 0.9800 ?
C14 H14A . 0.9801 ?
C14 H14B . 0.9801 ?
C14 H14C . 0.9801 ?
C7A C8 . 1.49(2) ?
C7A C14A . 1.52(2) ?
C7A H7A . 0.9800 ?
C14A H14D . 0.9801 ?
C14A H14E . 0.9801 ?
C14A H14F . 0.9801 ?
C8 C13 . 1.398(14) ?
C8 C9 . 1.440(14) ?
C9 C10 . 1.389(14) ?
C10 C11 . 1.386(15) ?
C10 H10 . 0.9800 ?
C11 C12 . 1.347(15) ?
C11 H11 . 0.9800 ?
C12 C13 . 1.398(14) ?
C12 H12 . 0.9800 ?
C13 H13 . 0.9800 ?

loop_
_geom_torsion_atom_site_label_1
_geom_torsion_atom_site_label_2
_geom_torsion_atom_site_label_3
_geom_torsion_atom_site_label_4
_geom_torsion_site_symmetry_1
_geom_torsion_site_symmetry_2
_geom_torsion_site_symmetry_3
_geom_torsion_site_symmetry_4
_geom_torsion
_geom_torsion_publ_flag
C9 Pd1 N1 C5 . . . . -79.2(8) ?
N2 Pd1 N1 C5 . . . . -55(6) ?
Br1 Pd1 N1 C5 . . . . 103.8(7) ?
C9 Pd1 N1 C1 . . . . 106.9(8) ?
N2 Pd1 N1 C1 . . . . 131(5) ?
Br1 Pd1 N1 C1 . . . . -70.1(7) ?
C9 Pd1 N2 C7A . . . . 35.3(13) ?
N1 Pd1 N2 C7A . . . . 11(6) ?
Br1 Pd1 N2 C7A . . . . -147.8(12) ?
C9 Pd1 N2 C7 . . . . 20.6(7) ?
N1 Pd1 N2 C7 . . . . -3(6) ?
Br1 Pd1 N2 C7 . . . . -162.5(7) ?
C5 N1 C1 C2 . . . . -0.2(15) ?
Pd1 N1 C1 C2 . . . . 173.9(8) ?
N1 C1 C2 C3 . . . . -0.7(18) ?
C1 C2 C3 C4 . . . . 0.9(17) ?
C2 C3 C4 C5 . . . . -0.2(16) ?
C1 N1 C5 C4 . . . . 0.9(14) ?
Pd1 N1 C5 C4 . . . . -172.9(7) ?
C3 C4 C5 N1 . . . . -0.7(16) ?
C7A N2 C7 C8 . . . . -80(3) ?
Pd1 N2 C7 C8 . . . . -23.5(11) ?
C7A N2 C7 C14 . . . . 40(3) ?
Pd1 N2 C7 C14 . . . . 97.3(9) ?
C7 N2 C7A C8 . . . . 76(3) ?
Pd1 N2 C7A C8 . . . . -52(2) ?
C7 N2 C7A C14A . . . . -38(3) ?
Pd1 N2 C7A C14A . . . . -166.5(18) ?
C14 C7 C8 C13 . . . . 76.7(15) ?
N2 C7 C8 C13 . . . . -163.9(10) ?
C14 C7 C8 C9 . . . . -105.5(12) ?
N2 C7 C8 C9 . . . . 14.0(15) ?
C14 C7 C8 C7A . . . . -42(3) ?
N2 C7 C8 C7A . . . . 77(3) ?
C14A C7A C8 C13 . . . . -41(3) ?
N2 C7A C8 C13 . . . . -152.7(14) ?
C14A C7A C8 C9 . . . . 155.7(19) ?
N2 C7A C8 C9 . . . . 44(2) ?
C14A C7A C8 C7 . . . . 32(3) ?
N2 C7A C8 C7 . . . . -80(3) ?
C13 C8 C9 C10 . . . . 6.0(16) ?
C7 C8 C9 C10 . . . . -172.0(11) ?
C7A C8 C9 C10 . . . . 171.2(16) ?
C13 C8 C9 Pd1 . . . . 179.7(8) ?
C7 C8 C9 Pd1 . . . . 1.8(13) ?
C7A C8 C9 Pd1 . . . . -15.0(17) ?
N2 Pd1 C9 C10 . . . . 160.9(10) ?
N1 Pd1 C9 C10 . . . . -20.4(10) ?
Br1 Pd1 C9 C10 . . . . 127(3) ?
N2 Pd1 C9 C8 . . . . -12.3(8) ?
N1 Pd1 C9 C8 . . . . 166.3(8) ?
Br1 Pd1 C9 C8 . . . . -46(4) ?
C8 C9 C10 C11 . . . . -5.4(16) ?
Pd1 C9 C10 C11 . . . . -178.2(8) ?
C9 C10 C11 C12 . . . . 2.5(17) ?
C10 C11 C12 C13 . . . . -0.3(17) ?
C11 C12 C13 C8 . . . . 1.0(17) ?
C9 C8 C13 C12 . . . . -3.8(16) ?
C7 C8 C13 C12 . . . . 174.0(11) ?
C7A C8 C13 C12 . . . . -166(2) ?
